data_7101701
loop_
_publ_author_name
'Benanti, Travis L'
'Saejueng, Pranorm'
'Venkataraman, D'

_publ_section_title
;
 Segregated assemblies in bridged electron-rich and electron-poor
 pi-conjugated moieties.
;
_journal_issue 7
_journal_name_full 'Chemical communications (Cambridge, England)'
_journal_page_first 692
_journal_page_last 694
_journal_paper_doi 10.1039/b610565c
_journal_year 2007
_chemical_compound_source 'synthesis as described'
_chemical_formula_moiety 'C36 H29 N1 O3'
_chemical_formula_sum 'C36 H29 N O3'
_chemical_formula_weight 523.6
_chemical_name_systematic
;
?
;
_space_group_IT_number 14
_symmetry_cell_setting monoclinic
_symmetry_Int_Tables_number 14
_symmetry_space_group_name_Hall '-P 2ybc'
_symmetry_space_group_name_H-M 'P 1 21/c 1'
_atom_sites_solution_hydrogens geom
_atom_sites_solution_primary direct
_atom_sites_solution_secondary difmap
_audit_conform_dict_location ftp://ftp.iucr.org/pub/cif_core.dic
_audit_conform_dict_name cif_core.dic
_audit_conform_dict_version 2.3
_audit_creation_date 2006-10-16T13:36:49-00:00
_audit_creation_method 'WinGX routine CIF_UPDATE'
_cell_angle_alpha 90
_cell_angle_beta 101.0280(10)
_cell_angle_gamma 90
_cell_formula_units_Z 4
_cell_length_a 24.8660(6)
_cell_length_b 5.2750(2)
_cell_length_c 21.6140(11)
_cell_measurement_reflns_used 5370
_cell_measurement_temperature 293
_cell_measurement_theta_max 25.028
_cell_measurement_theta_min 0.407
_cell_measurement_wavelength 0.71073
_cell_volume 2782.72(19)
_computing_cell_refinement 'HKL Scalepack (Otwinowski & Minor 1997)'
_computing_data_collection 'Collect (Bruker AXS BV, 1997-2004)'
_computing_data_reduction 'HKL Denzo and Scalepack (Otwinowski & Minor 1997)'
_computing_molecular_graphics 'Ortep-3 for Windows (Farrugia, 1997)'
_computing_publication_material 'WinGX publication routines (Farrugia, 1999)'
_computing_structure_refinement 'SHELXL-97 (Sheldrick, 1997)'
_computing_structure_solution 'SIR97 (Giacovazzo et al, 1997)'
_diffrn_ambient_temperature 293
_diffrn_detector 'CCD plate'
_diffrn_detector_area_resol_mean 9
_diffrn_measured_fraction_theta_full 0.991
_diffrn_measured_fraction_theta_max 0.991
_diffrn_measurement_device '95mm CCD camera on \k-goniostat'
_diffrn_measurement_device_type KappaCCD
_diffrn_measurement_method 'CCD rotation images, thick slices'
_diffrn_orient_matrix_type 'by Bruker AXS Collect from scalepack cell'
_diffrn_orient_matrix_UB_11 -0.2278E-3
_diffrn_orient_matrix_UB_12 0.14008
_diffrn_orient_matrix_UB_13 -0.271332E-1
_diffrn_orient_matrix_UB_21 -0.471365E-1
_diffrn_orient_matrix_UB_22 0
_diffrn_orient_matrix_UB_23 -0.75492E-2
_diffrn_orient_matrix_UB_31 0.2498E-3
_diffrn_orient_matrix_UB_32 0.127722
_diffrn_orient_matrix_UB_33 0.297584E-1
_diffrn_radiation_monochromator graphite
_diffrn_radiation_probe x-ray
_diffrn_radiation_type MoK\a
_diffrn_radiation_wavelength 0.71073
_diffrn_reflns_av_R_equivalents 0
_diffrn_reflns_av_unetI/netI 0.0647
_diffrn_reflns_limit_h_max 29
_diffrn_reflns_limit_h_min -29
_diffrn_reflns_limit_k_max 0
_diffrn_reflns_limit_k_min -6
_diffrn_reflns_limit_l_max 25
_diffrn_reflns_limit_l_min 0
_diffrn_reflns_number 4894
_diffrn_reflns_theta_full 25.05
_diffrn_reflns_theta_max 25.05
_diffrn_reflns_theta_min 1.92
_diffrn_source 'Enraf Nonius FR590'
_exptl_absorpt_coefficient_mu 0.079
_exptl_absorpt_correction_T_max 0.9961
_exptl_absorpt_correction_T_min 0.9542
_exptl_absorpt_correction_type none
_exptl_crystal_colour yellow
_exptl_crystal_density_diffrn 1.25
_exptl_crystal_density_method 'not measured'
_exptl_crystal_description needle
_exptl_crystal_F_000 1104
_exptl_crystal_size_max 0.6
_exptl_crystal_size_mid 0.2
_exptl_crystal_size_min 0.05
_refine_diff_density_max 0.143
_refine_diff_density_min -0.202
_refine_diff_density_rms 0.038
_refine_ls_extinction_method none
_refine_ls_goodness_of_fit_ref 1.062
_refine_ls_hydrogen_treatment noref
_refine_ls_matrix_type full
_refine_ls_number_parameters 477
_refine_ls_number_reflns 4894
_refine_ls_number_restraints 0
_refine_ls_restrained_S_all 1.062
_refine_ls_R_factor_all 0.1623
_refine_ls_R_factor_gt 0.0646
_refine_ls_shift/su_max 0
_refine_ls_shift/su_mean 0
_refine_ls_structure_factor_coef Fsqd
_refine_ls_weighting_details 'calc w=1/[\s^2^(Fo^2^)+(0.0631P)^2^+0.5669P] where P=(Fo^2^+2Fc^2^)/3'
_refine_ls_weighting_scheme calc
_refine_ls_wR_factor_gt 0.1227
_refine_ls_wR_factor_ref 0.1642
_reflns_number_gt 2316
_reflns_number_total 4894
_reflns_threshold_expression >2sigma(I)
_cod_data_source_file b610565c.txt
_cod_data_source_block struct_615877
_cod_original_formula_sum 'C36 H29 N1 O3'
_cod_database_code 7101701

loop_
_symmetry_equiv_pos_as_xyz
'x, y, z'
'-x, y+1/2, -z+1/2'
'-x, -y, -z'
'x, -y-1/2, z-1/2'

loop_
_atom_site_label
_atom_site_type_symbol
_atom_site_fract_x
_atom_site_fract_y
_atom_site_fract_z
_atom_site_U_iso_or_equiv
_atom_site_adp_type
_atom_site_occupancy
_atom_site_symmetry_multiplicity
_atom_site_calc_flag
C1 C -0.04537(13) 0.2369(7) 0.34461(16) 0.0635(9) Uani 1 1 d
C2 C -0.09262(14) 0.2314(7) 0.36720(16) 0.0659(10) Uani 1 1 d
C3 C -0.10374(11) 0.4093(5) 0.41215(13) 0.0491(8) Uani 1 1 d
C4 C -0.15352(12) 0.4077(6) 0.43459(15) 0.0541(8) Uani 1 1 d
C5 C -0.16326(12) 0.5864(6) 0.47671(14) 0.0515(8) Uani 1 1 d
C6 C -0.12256(14) 0.7654(7) 0.49975(17) 0.0689(10) Uani 1 1 d
C7 C -0.07457(15) 0.7691(7) 0.47906(18) 0.0730(10) Uani 1 1 d
C8 C -0.06350(12) 0.5921(6) 0.43407(14) 0.0529(8) Uani 1 1 d
C9 C -0.01453(13) 0.5944(7) 0.41008(17) 0.0645(9) Uani 1 1 d
C10 C -0.00522(12) 0.4212(6) 0.36593(14) 0.0569(8) Uani 1 1 d
C11 C -0.25420(13) 0.4350(7) 0.47638(19) 0.0612(9) Uani 1 1 d
C12 C -0.30258(16) 0.5020(7) 0.5055(2) 0.0691(10) Uani 1 1 d
C13 C -0.3290(2) 0.7501(9) 0.4825(3) 0.0836(12) Uani 1 1 d
C14 C 0.04467(13) 0.4243(6) 0.34160(15) 0.0627(9) Uani 1 1 d
C15 C 0.08562(13) 0.4212(6) 0.32001(15) 0.0592(9) Uani 1 1 d
C16 C 0.22838(11) 0.4050(5) 0.23969(13) 0.0464(7) Uani 1 1 d
C17 C 0.18626(12) 0.2379(6) 0.22082(15) 0.0544(8) Uani 1 1 d
C18 C 0.13928(12) 0.2445(6) 0.24725(15) 0.0557(8) Uani 1 1 d
C19 C 0.13402(11) 0.4185(6) 0.29362(14) 0.0518(8) Uani 1 1 d
C20 C 0.17726(11) 0.5945(6) 0.31457(13) 0.0498(8) Uani 1 1 d
C21 C 0.17539(15) 0.7794(6) 0.36163(15) 0.0593(9) Uani 1 1 d
C22 C 0.21724(14) 0.9446(7) 0.38017(16) 0.0622(9) Uani 1 1 d
C23 C 0.26385(14) 0.9355(6) 0.35282(15) 0.0585(9) Uani 1 1 d
C24 C 0.26763(11) 0.7583(5) 0.30683(13) 0.0478(7) Uani 1 1 d
C25 C 0.22464(11) 0.5859(5) 0.28717(13) 0.0453(7) Uani 1 1 d
C26 C 0.31734(13) 0.7502(6) 0.27911(14) 0.0535(8) Uani 1 1 d
C27 C 0.27743(12) 0.3943(6) 0.21092(15) 0.0549(8) Uani 1 1 d
C28 C 0.36840(11) 0.5551(6) 0.20512(14) 0.0504(8) Uani 1 1 d
C29 C 0.40678(14) 0.3709(7) 0.22476(17) 0.0652(10) Uani 1 1 d
C30 C 0.45292(14) 0.3591(7) 0.19800(18) 0.0684(10) Uani 1 1 d
C31 C 0.46142(12) 0.5251(6) 0.15131(15) 0.0559(8) Uani 1 1 d
C32 C 0.42216(13) 0.7087(7) 0.13332(16) 0.0607(9) Uani 1 1 d
C33 C 0.37605(13) 0.7258(7) 0.15990(16) 0.0598(9) Uani 1 1 d
C34 C 0.51186(16) 0.5048(8) 0.1218(3) 0.0757(12) Uani 1 1 d
C35 C 0.5151(2) 0.2630(9) 0.0868(3) 0.0912(14) Uani 1 1 d
C36 C 0.5657(2) 0.2397(14) 0.0570(3) 0.1009(16) Uani 1 1 d
N1 N 0.31950(9) 0.5668(5) 0.23266(11) 0.0510(6) Uani 1 1 d
O1 O -0.21021(8) 0.6081(4) 0.50018(9) 0.0629(6) Uani 1 1 d
O2 O 0.35585(9) 0.8942(5) 0.29526(11) 0.0760(7) Uani 1 1 d
O3 O 0.28229(8) 0.2406(5) 0.17016(11) 0.0784(7) Uani 1 1 d
H1 H -0.0393(13) 0.112(6) 0.3140(16) 0.088(11) Uiso 1 1 d
H2 H -0.1200(12) 0.108(6) 0.3545(14) 0.075(11) Uiso 1 1 d
H4 H -0.1802(11) 0.288(5) 0.4172(12) 0.051(8) Uiso 1 1 d
H6 H -0.1313(12) 0.890(6) 0.5266(15) 0.074(10) Uiso 1 1 d
H7 H -0.0453(13) 0.893(6) 0.4975(15) 0.095(12) Uiso 1 1 d
H9 H 0.0108(13) 0.728(6) 0.4250(15) 0.084(11) Uiso 1 1 d
H11A H -0.2400(12) 0.244(7) 0.4897(15) 0.092(11) Uiso 1 1 d
H11B H -0.2620(11) 0.452(5) 0.4303(15) 0.068(10) Uiso 1 1 d
H12A H -0.2898(14) 0.504(7) 0.5529(18) 0.100(14) Uiso 1 1 d
H12B H -0.3305(12) 0.364(6) 0.4947(14) 0.074(10) Uiso 1 1 d
H13A H -0.3603(18) 0.784(8) 0.5040(19) 0.127(16) Uiso 1 1 d
H13B H -0.3462(18) 0.759(9) 0.440(2) 0.14(2) Uiso 1 1 d
H13C H -0.3020(15) 0.883(7) 0.4991(17) 0.096(13) Uiso 1 1 d
H17 H 0.1897(10) 0.112(5) 0.1883(13) 0.055(8) Uiso 1 1 d
H18 H 0.1091(10) 0.123(5) 0.2333(12) 0.052(8) Uiso 1 1 d
H21 H 0.1421(11) 0.788(5) 0.3784(13) 0.059(9) Uiso 1 1 d
H22 H 0.2156(12) 1.073(6) 0.4122(15) 0.078(11) Uiso 1 1 d
H23 H 0.2954(11) 1.049(5) 0.3673(13) 0.059(9) Uiso 1 1 d
H29 H 0.3994(13) 0.246(7) 0.2572(17) 0.096(12) Uiso 1 1 d
H30 H 0.4792(11) 0.236(6) 0.2146(13) 0.064(9) Uiso 1 1 d
H32 H 0.4282(10) 0.836(5) 0.0993(13) 0.060(9) Uiso 1 1 d
H33 H 0.3501(12) 0.853(6) 0.1491(15) 0.078(11) Uiso 1 1 d
H34A H 0.5090(16) 0.647(9) 0.090(2) 0.134(18) Uiso 1 1 d
H34B H 0.5446(19) 0.524(9) 0.153(2) 0.15(2) Uiso 1 1 d
H35A H 0.480(2) 0.234(10) 0.058(2) 0.16(2) Uiso 1 1 d
H35B H 0.5162(18) 0.125(9) 0.118(2) 0.15(2) Uiso 1 1 d
H36A H 0.566(2) 0.076(11) 0.037(3) 0.19(3) Uiso 1 1 d
H36B H 0.5967(18) 0.282(8) 0.085(2) 0.122(19) Uiso 1 1 d
H36C H 0.565(2) 0.380(12) 0.025(3) 0.21(3) Uiso 1 1 d

loop_
_atom_site_aniso_label
_atom_site_aniso_U_11
_atom_site_aniso_U_22
_atom_site_aniso_U_33
_atom_site_aniso_U_23
_atom_site_aniso_U_13
_atom_site_aniso_U_12
C1 0.061(2) 0.068(2) 0.065(2) -0.0122(19) 0.0227(19) 0.0012(19)
C2 0.060(2) 0.069(2) 0.075(2) -0.019(2) 0.026(2) -0.009(2)
C3 0.0499(18) 0.0503(18) 0.0485(19) 0.0008(15) 0.0126(15) 0.0043(15)
C4 0.048(2) 0.058(2) 0.058(2) -0.0059(18) 0.0129(17) -0.0057(17)
C5 0.0494(19) 0.059(2) 0.0491(19) 0.0000(17) 0.0170(16) 0.0028(16)
C6 0.065(2) 0.071(2) 0.075(3) -0.025(2) 0.025(2) -0.006(2)
C7 0.060(2) 0.074(2) 0.089(3) -0.030(2) 0.026(2) -0.017(2)
C8 0.0486(19) 0.057(2) 0.056(2) -0.0013(17) 0.0157(16) -0.0010(16)
C9 0.053(2) 0.071(2) 0.074(2) -0.010(2) 0.0226(19) -0.0082(19)
C10 0.0484(19) 0.071(2) 0.055(2) 0.0048(18) 0.0184(17) 0.0063(17)
C11 0.058(2) 0.064(2) 0.065(3) 0.003(2) 0.0216(19) -0.0060(18)
C12 0.062(2) 0.067(2) 0.086(3) 0.004(2) 0.034(2) -0.001(2)
C13 0.071(3) 0.073(3) 0.108(4) 0.001(3) 0.024(3) 0.008(3)
C14 0.058(2) 0.070(2) 0.063(2) -0.0013(18) 0.0177(19) 0.0051(17)
C15 0.054(2) 0.066(2) 0.060(2) 0.0010(17) 0.0176(18) 0.0044(16)
C16 0.0424(17) 0.0511(18) 0.0471(18) -0.0004(16) 0.0121(15) 0.0032(15)
C17 0.053(2) 0.058(2) 0.054(2) -0.0064(17) 0.0137(17) 0.0033(17)
C18 0.0476(19) 0.059(2) 0.061(2) -0.0015(18) 0.0132(17) -0.0040(17)
C19 0.0469(18) 0.059(2) 0.052(2) 0.0077(17) 0.0159(16) 0.0079(16)
C20 0.0517(19) 0.0544(19) 0.0458(19) 0.0056(16) 0.0156(15) 0.0091(16)
C21 0.060(2) 0.070(2) 0.053(2) 0.0016(18) 0.0230(18) 0.014(2)
C22 0.072(3) 0.063(2) 0.054(2) -0.0073(19) 0.018(2) 0.007(2)
C23 0.065(2) 0.059(2) 0.053(2) -0.0012(17) 0.0152(18) -0.0037(18)
C24 0.0558(19) 0.0475(18) 0.0420(18) 0.0022(15) 0.0141(15) 0.0026(16)
C25 0.0487(18) 0.0449(18) 0.0432(18) 0.0051(15) 0.0108(15) 0.0071(15)
C26 0.060(2) 0.056(2) 0.0465(19) 0.0029(16) 0.0148(16) -0.0039(17)
C27 0.053(2) 0.059(2) 0.054(2) -0.0070(17) 0.0144(17) 0.0045(17)
C28 0.0449(18) 0.056(2) 0.053(2) -0.0035(17) 0.0143(16) 0.0034(16)
C29 0.065(2) 0.065(2) 0.070(2) 0.0091(19) 0.023(2) 0.0058(19)
C30 0.054(2) 0.070(2) 0.082(3) 0.006(2) 0.016(2) 0.0173(19)
C31 0.0487(19) 0.057(2) 0.064(2) -0.0085(18) 0.0148(17) -0.0037(16)
C32 0.059(2) 0.063(2) 0.066(2) 0.0086(19) 0.0263(18) 0.0027(18)
C33 0.053(2) 0.064(2) 0.065(2) 0.0103(19) 0.0168(18) 0.0097(18)
C34 0.057(2) 0.078(3) 0.101(3) -0.019(3) 0.036(2) -0.004(2)
C35 0.086(3) 0.086(3) 0.116(4) -0.028(3) 0.055(3) -0.009(3)
C36 0.079(3) 0.128(5) 0.107(4) -0.032(4) 0.046(3) -0.003(3)
N1 0.0447(15) 0.0596(16) 0.0516(16) -0.0065(13) 0.0164(13) -0.0015(13)
O1 0.0559(13) 0.0733(15) 0.0657(14) -0.0114(12) 0.0271(11) -0.0041(11)
O2 0.0757(16) 0.0852(17) 0.0714(16) -0.0162(13) 0.0250(13) -0.0249(14)
O3 0.0657(15) 0.0924(18) 0.0831(17) -0.0374(15) 0.0295(13) -0.0081(13)

loop_
_atom_type_symbol
_atom_type_number_in_cell
C 144
H 116
N 4
O 12

loop_
_geom_angle_atom_site_label_1
_geom_angle_atom_site_label_2
_geom_angle_atom_site_label_3
_geom_angle
C2 C1 C10 120.4(3)
C2 C1 H1 119.5(19)
C10 C1 H1 120.1(19)
C1 C2 C3 122.0(3)
C1 C2 H2 122.4(18)
C3 C2 H2 115.6(18)
C8 C3 C4 120.2(3)
C8 C3 C2 117.8(3)
C4 C3 C2 122.0(3)
C5 C4 C3 120.3(3)
C5 C4 H4 122.0(16)
C3 C4 H4 117.5(16)
O1 C5 C4 125.5(3)
O1 C5 C6 114.9(3)
C4 C5 C6 119.6(3)
C7 C6 C5 121.0(3)
C7 C6 H6 121.5(19)
C5 C6 H6 117.3(19)
C6 C7 C8 121.2(3)
C6 C7 H7 119.9(18)
C8 C7 H7 118.8(18)
C3 C8 C9 119.4(3)
C3 C8 C7 117.8(3)
C9 C8 C7 122.8(3)
C10 C9 C8 121.4(3)
C10 C9 H9 122(2)
C8 C9 H9 116.1(19)
C9 C10 C1 119.0(3)
C9 C10 C14 121.3(3)
C1 C10 C14 119.8(3)
O1 C11 C12 108.4(3)
O1 C11 H11A 107.8(17)
C12 C11 H11A 110.6(17)
O1 C11 H11B 107.1(17)
C12 C11 H11B 112.7(17)
H11A C11 H11B 110(3)
C11 C12 C13 113.5(3)
C11 C12 H12A 108(2)
C13 C12 H12A 111(2)
C11 C12 H12B 107.8(17)
C13 C12 H12B 108.3(17)
H12A C12 H12B 108(3)
C12 C13 H13A 109(2)
C12 C13 H13B 117(3)
H13A C13 H13B 102(3)
C12 C13 H13C 106(2)
H13A C13 H13C 104(3)
H13B C13 H13C 118(4)
C15 C14 C10 178.0(4)
C14 C15 C19 179.3(3)
C17 C16 C25 119.8(3)
C17 C16 C27 119.8(3)
C25 C16 C27 120.4(3)
C16 C17 C18 120.9(3)
C16 C17 H17 118.8(15)
C18 C17 H17 120.3(15)
C19 C18 C17 121.0(3)
C19 C18 H18 118.7(15)
C17 C18 H18 120.2(15)
C18 C19 C20 119.4(3)
C18 C19 C15 120.0(3)
C20 C19 C15 120.6(3)
C21 C20 C25 117.8(3)
C21 C20 C19 123.3(3)
C25 C20 C19 118.9(3)
C22 C21 C20 121.7(3)
C22 C21 H21 121.4(17)
C20 C21 H21 116.8(17)
C21 C22 C23 120.2(3)
C21 C22 H22 121.4(18)
C23 C22 H22 118.3(18)
C24 C23 C22 120.2(3)
C24 C23 H23 118.6(16)
C22 C23 H23 121.1(16)
C23 C24 C25 120.2(3)
C23 C24 C26 119.4(3)
C25 C24 C26 120.4(3)
C24 C25 C20 119.9(3)
C24 C25 C16 120.2(3)
C20 C25 C16 119.9(3)
O2 C26 N1 119.9(3)
O2 C26 C24 122.6(3)
N1 C26 C24 117.5(3)
O3 C27 N1 120.3(3)
O3 C27 C16 122.4(3)
N1 C27 C16 117.4(3)
C33 C28 C29 120.2(3)
C33 C28 N1 120.4(3)
C29 C28 N1 119.4(3)
C28 C29 C30 119.1(3)
C28 C29 H29 118.2(19)
C30 C29 H29 122.6(19)
C29 C30 C31 122.1(3)
C29 C30 H30 116.3(17)
C31 C30 H30 121.5(17)
C32 C31 C30 116.9(3)
C32 C31 C34 122.0(3)
C30 C31 C34 121.1(3)
C31 C32 C33 121.9(3)
C31 C32 H32 117.9(15)
C33 C32 H32 120.2(15)
C28 C33 C32 119.6(3)
C28 C33 H33 118.0(19)
C32 C33 H33 122.3(19)
C35 C34 C31 113.8(3)
C35 C34 H34A 107(3)
C31 C34 H34A 106(2)
C35 C34 H34B 109(3)
C31 C34 H34B 111(3)
H34A C34 H34B 110(4)
C34 C35 C36 114.3(4)
C34 C35 H35A 109(3)
C36 C35 H35A 115(3)
C34 C35 H35B 106(3)
C36 C35 H35B 108(3)
H35A C35 H35B 103(4)
C35 C36 H36A 110(3)
C35 C36 H36B 111(3)
H36A C36 H36B 116(4)
C35 C36 H36C 109(3)
H36A C36 H36C 110(5)
H36B C36 H36C 100(4)
C27 N1 C26 124.1(2)
C27 N1 C28 117.7(2)
C26 N1 C28 118.2(2)
C5 O1 C11 117.3(2)

loop_
_geom_bond_atom_site_label_1
_geom_bond_atom_site_label_2
_geom_bond_distance
C1 C2 1.356(4)
C1 C10 1.406(4)
C1 H1 0.96(3)
C2 C3 1.415(4)
C2 H2 0.94(3)
C3 C8 1.405(4)
C3 C4 1.413(4)
C4 C5 1.364(4)
C4 H4 0.94(3)
C5 O1 1.364(3)
C5 C6 1.404(4)
C6 C7 1.352(4)
C6 H6 0.93(3)
C7 C8 1.413(4)
C7 H7 1.00(3)
C8 C9 1.412(4)
C9 C10 1.373(4)
C9 H9 0.96(3)
C10 C14 1.437(4)
C11 O1 1.442(4)
C11 C12 1.503(5)
C11 H11A 1.09(3)
C11 H11B 0.98(3)
C12 C13 1.506(5)
C12 H12A 1.01(4)
C12 H12B 1.00(3)
C13 H13A 1.00(4)
C13 H13B 0.94(5)
C13 H13C 0.99(4)
C14 C15 1.199(4)
C15 C19 1.427(4)
C16 C17 1.370(4)
C16 C25 1.417(4)
C16 C27 1.472(4)
C17 C18 1.396(4)
C17 H17 0.98(3)
C18 C19 1.384(4)
C18 H18 0.99(3)
C19 C20 1.427(4)
C20 C21 1.416(4)
C20 C25 1.417(4)
C21 C22 1.358(4)
C21 H21 0.96(3)
C22 C23 1.399(4)
C22 H22 0.97(3)
C23 C24 1.380(4)
C23 H23 0.99(3)
C24 C25 1.406(4)
C24 C26 1.474(4)
C26 O2 1.220(3)
C26 N1 1.403(4)
C27 O3 1.220(3)
C27 N1 1.398(4)
C28 C33 1.369(4)
C28 C29 1.371(4)
C28 N1 1.454(3)
C29 C30 1.382(4)
C29 H29 1.00(4)
C30 C31 1.383(4)
C30 H30 0.94(3)
C31 C32 1.377(4)
C31 C34 1.515(4)
C32 C33 1.380(4)
C32 H32 1.03(3)
C33 H33 0.93(3)
C34 C35 1.494(5)
C34 H34A 1.01(4)
C34 H34B 0.95(5)
C35 C36 1.523(6)
C35 H35A 0.98(5)
C35 H35B 0.99(5)
C36 H36A 0.97(6)
C36 H36B 0.91(4)
C36 H36C 1.01(6)

loop_
_cod_related_entry_id
_cod_related_entry_database
_cod_related_entry_code
1 ChemSpider 21149829
